data_4333800
loop_
_publ_author_name
'Cyril Cook'
'Fatemah Habib'
'Tomoko Aharen'
'Rodolphe Cl\'erac'
'Anguang Hu'
'Muralee Murugesu'

_publ_section_title
;
 High-Temperature Spin Crossover Behavior in a Nitrogen-Rich FeIII-Based
 System
;
_journal_name_full 'Inorganic Chemistry'
_journal_page_first 1825
_journal_page_last 1831
_journal_paper_doi 10.1021/ic301864d
_journal_volume 52
_journal_year 2013
_chemical_compound_source 'Synthesized by the authors. See text'
_chemical_formula_moiety 'C15 H28 Fe N30 Na2 O5, H4 N'
_chemical_formula_sum 'C15 H32 Fe N31 Na2 O5'
_chemical_formula_weight 828.55
_chemical_name_systematic
; 
 ? 
;
_space_group_IT_number 2
_symmetry_cell_setting triclinic
_symmetry_space_group_name_Hall '-P 1'
_symmetry_space_group_name_H-M 'P -1'
_atom_sites_solution_hydrogens geom
_atom_sites_solution_primary direct
_atom_sites_solution_secondary difmap
_audit_creation_method SHELXL-97
_cell_angle_alpha 77.327(4)
_cell_angle_beta 71.974(4)
_cell_angle_gamma 78.734(4)
_cell_formula_units_Z 2
_cell_length_a 10.9071(9)
_cell_length_b 12.8656(10)
_cell_length_c 13.8554(12)
_cell_measurement_reflns_used 5000
_cell_measurement_temperature 100
_cell_measurement_theta_max 69.95
_cell_measurement_theta_min 3.40
_cell_volume 1786.7(3)
_computing_cell_refinement 'SAINT V7.68A(Bruker AXS, 2009)'
_computing_data_collection 'APEX2  (Bruker AXS, 2009)'
_computing_data_reduction 'SAINT V7.68A(Bruker AXS, 2009)'
_computing_molecular_graphics 'SHELXTL v6.12 (Bruker AXS, 2001)'
_computing_publication_material 'UdMX (Maris, 2004)'
_computing_structure_refinement 'SHELXL97 (Sheldrick, 2008)'
_computing_structure_solution 'SHELXS97 (Sheldrick, 2008)'
_diffrn_ambient_temperature 100
_diffrn_detector_area_resol_mean 8.3
_diffrn_measured_fraction_theta_full 0.942
_diffrn_measured_fraction_theta_max 0.942
_diffrn_measurement_device_type 'Bruker APEX II'
_diffrn_measurement_method \w
_diffrn_radiation_monochromator 'Quazar MX'
_diffrn_radiation_source 'Incoatec I\muS Microsource '
_diffrn_radiation_type CuK\a
_diffrn_radiation_wavelength 1.54178
_diffrn_reflns_av_R_equivalents 0.066
_diffrn_reflns_av_sigmaI/netI 0.0684
_diffrn_reflns_limit_h_max 11
_diffrn_reflns_limit_h_min -13
_diffrn_reflns_limit_k_max 15
_diffrn_reflns_limit_k_min -15
_diffrn_reflns_limit_l_max 16
_diffrn_reflns_limit_l_min -16
_diffrn_reflns_number 22948
_diffrn_reflns_theta_full 70.34
_diffrn_reflns_theta_max 70.34
_diffrn_reflns_theta_min 3.40
_exptl_absorpt_coefficient_mu 4.313
_exptl_absorpt_correction_T_max 0.9174
_exptl_absorpt_correction_T_min 0.6483
_exptl_absorpt_correction_type multi-scan
_exptl_absorpt_process_details 'Sadabs (Sheldrick, 2008)'
_exptl_crystal_colour BLUE
_exptl_crystal_density_diffrn 1.540
_exptl_crystal_description PLATE
_exptl_crystal_F_000 854
_exptl_crystal_size_max 0.20
_exptl_crystal_size_mid 0.08
_exptl_crystal_size_min 0.02
_refine_diff_density_max 1.035
_refine_diff_density_min -0.846
_refine_diff_density_rms 0.124
_refine_ls_extinction_method none
_refine_ls_goodness_of_fit_ref 1.042
_refine_ls_hydrogen_treatment constr
_refine_ls_matrix_type full
_refine_ls_number_parameters 463
_refine_ls_number_reflns 6445
_refine_ls_number_restraints 52
_refine_ls_restrained_S_all 1.068
_refine_ls_R_factor_all 0.1419
_refine_ls_R_factor_gt 0.1057
_refine_ls_shift/su_max 0.000
_refine_ls_shift/su_mean 0.000
_refine_ls_structure_factor_coef Fsqd
_refine_ls_weighting_details 'calc w=1/[\s^2^(Fo^2^)+(0.1765P)^2^+7.6588P] where P=(Fo^2^+2Fc^2^)/3'
_refine_ls_weighting_scheme calc
_refine_ls_wR_factor_gt 0.2967
_refine_ls_wR_factor_ref 0.3259
_reflns_number_gt 4337
_reflns_number_total 6445
_reflns_threshold_expression I>2\s(I)
_cod_data_source_file ic301864d_si_002.cif
_cod_data_source_block murug2
_cod_database_code 4333800

loop_
_symmetry_equiv_pos_as_xyz
'x, y, z'
'-x, -y, -z'

loop_
_atom_site_label
_atom_site_type_symbol
_atom_site_fract_x
_atom_site_fract_y
_atom_site_fract_z
_atom_site_U_iso_or_equiv
_atom_site_adp_type
_atom_site_occupancy
_atom_site_symmetry_multiplicity
_atom_site_calc_flag
_atom_site_refinement_flags
Fe1 Fe 0.84313(12) 0.29897(9) 0.25377(10) 0.0356(4) Uani 1 1 d .
N1 N 0.8599(6) 0.4449(5) 0.2619(5) 0.0384(15) Uani 1 1 d .
N2 N 0.9647(7) 0.4973(5) 0.2121(6) 0.0430(16) Uani 1 1 d .
N3 N 0.9448(7) 0.5896(6) 0.2417(6) 0.0482(18) Uani 1 1 d .
N4 N 0.8272(8) 0.6030(6) 0.3107(6) 0.058(2) Uani 1 1 d .
N5 N 0.6613(11) 0.4908(7) 0.3855(9) 0.100(5) Uani 1 1 d .
H5 H 0.6102 0.5436 0.4153 0.151 Uiso 1 1 calc R
N6 N 0.5063(10) 0.3721(8) 0.4746(8) 0.088(4) Uani 1 1 d .
N7 N 0.5028(9) 0.2693(7) 0.4726(7) 0.065(2) Uani 1 1 d .
N8 N 0.6065(8) 0.2296(6) 0.4095(6) 0.055(2) Uani 1 1 d .
N9 N 0.6840(7) 0.3083(5) 0.3643(5) 0.0444(16) Uani 1 1 d .
C1 C 0.7789(9) 0.5105(7) 0.3214(8) 0.056(3) Uani 1 1 d .
C2 C 0.6178(11) 0.3948(8) 0.4067(9) 0.073(4) Uani 1 1 d .
N11 N 0.9993(6) 0.2947(5) 0.1389(6) 0.0381(15) Uani 1 1 d .
N12 N 1.1185(8) 0.2373(6) 0.1415(7) 0.055(2) Uani 1 1 d .
N13 N 1.1968(8) 0.2545(8) 0.0510(7) 0.063(2) Uani 1 1 d .
N14 N 1.1365(7) 0.3232(7) -0.0166(7) 0.0537(19) Uani 1 1 d .
N15 N 0.9198(6) 0.4117(5) 0.0067(6) 0.0427(16) Uani 1 1 d .
H15 H 0.9408 0.4594 -0.0497 0.064 Uiso 1 1 calc R
N16 N 0.6940(6) 0.4459(5) 0.0142(6) 0.0445(16) Uani 1 1 d .
N17 N 0.5862(7) 0.4169(5) 0.0891(6) 0.0474(18) Uani 1 1 d .
N18 N 0.6147(6) 0.3647(5) 0.1707(6) 0.0439(16) Uani 1 1 d .
N19 N 0.7486(6) 0.3574(4) 0.1525(5) 0.0317(13) Uani 1 1 d .
C11 C 1.0152(7) 0.3446(6) 0.0424(7) 0.0394(18) Uani 1 1 d .
C12 C 0.7904(7) 0.4054(6) 0.0583(6) 0.0361(16) Uani 1 1 d .
N21 N 0.9437(8) 0.2388(5) 0.3522(6) 0.0477(18) Uani 1 1 d .
N22 N 1.0195(10) 0.2951(6) 0.3782(7) 0.066(3) Uani 1 1 d .
N23 N 1.0686(9) 0.2314(6) 0.4485(7) 0.066(3) Uani 1 1 d .
N24 N 1.0283(9) 0.1324(6) 0.4699(6) 0.057(2) Uani 1 1 d .
N25 N 0.8917(7) 0.0588(5) 0.4047(6) 0.0460(17) Uani 1 1 d .
H25 H 0.8855 0.0022 0.4541 0.069 Uiso 1 1 calc R
N26 N 0.8018(7) -0.0200(5) 0.3074(6) 0.0485(18) Uani 1 1 d .
N27 N 0.7605(8) 0.0172(6) 0.2221(6) 0.0521(19) Uani 1 1 d .
N28 N 0.7722(7) 0.1190(5) 0.1907(6) 0.0480(18) Uani 1 1 d .
N29 N 0.8231(6) 0.1497(5) 0.2551(5) 0.0386(15) Uani 1 1 d .
C21 C 0.9524(9) 0.1413(6) 0.4088(7) 0.047(2) Uani 1 1 d .
C22 C 0.8404(8) 0.0635(6) 0.3241(6) 0.0381(17) Uani 1 1 d .
O31 O 0.4317(6) 0.1832(5) 0.1437(5) 0.0573(17) Uani 1 1 d D
N31 N 0.4044(7) 0.0709(6) 0.2980(6) 0.056(2) Uani 1 1 d D
C31 C 0.4511(9) 0.1512(6) 0.2287(7) 0.049(2) Uani 1 1 d D
H31 H 0.5061 0.1886 0.2460 0.059 Uiso 1 1 calc R
C32 C 0.4381(11) 0.0309(9) 0.3902(8) 0.063(3) Uiso 1 1 d D
H32A H 0.4955 0.0764 0.3981 0.094 Uiso 1 1 calc R
H32B H 0.4832 -0.0428 0.3889 0.094 Uiso 1 1 calc R
H32C H 0.3590 0.0309 0.4483 0.094 Uiso 1 1 calc R
C33 C 0.3067(15) 0.0194(13) 0.2811(13) 0.111(5) Uiso 1 1 d D
H33A H 0.2546 0.0725 0.2419 0.166 Uiso 1 1 calc R
H33B H 0.2499 -0.0096 0.3477 0.166 Uiso 1 1 calc R
H33C H 0.3500 -0.0391 0.2424 0.166 Uiso 1 1 calc R
O41 O 0.6298(6) 0.0495(5) 0.9645(7) 0.071(2) Uani 1 1 d D
N41 N 0.8278(7) 0.1067(6) 0.9213(7) 0.062(2) Uani 1 1 d D
C41 C 0.7042(9) 0.1082(8) 0.9678(8) 0.059(2) Uani 1 1 d D
H41 H 0.6664 0.1619 1.0099 0.070 Uiso 1 1 calc R
C42 C 0.9089(13) 0.1760(11) 0.9303(11) 0.088(4) Uiso 1 1 d D
H42A H 0.9474 0.2161 0.8621 0.131 Uiso 1 1 calc R
H42B H 0.9783 0.1333 0.9589 0.131 Uiso 1 1 calc R
H42C H 0.8568 0.2266 0.9760 0.131 Uiso 1 1 calc R
C43 C 0.8953(19) 0.0167(15) 0.8697(15) 0.142(7) Uiso 1 1 d D
H43A H 0.9411 -0.0355 0.9143 0.212 Uiso 1 1 calc R
H43B H 0.9583 0.0425 0.8051 0.212 Uiso 1 1 calc R
H43C H 0.8322 -0.0177 0.8547 0.212 Uiso 1 1 calc R
O51 O 0.5027(10) 0.6957(7) 0.0940(7) 0.090(3) Uani 1 1 d D
N51 N 0.3667(14) 0.6604(10) 0.2564(9) 0.100(4) Uani 1 1 d D
C51 C 0.418(2) 0.6464(13) 0.1634(14) 0.157(10) Uani 1 1 d D
H51 H 0.3886 0.5916 0.1436 0.188 Uiso 1 1 calc R
C52 C 0.391(4) 0.745(3) 0.297(3) 0.35(3) Uiso 1 1 d D
H52A H 0.3096 0.7926 0.3190 0.523 Uiso 1 1 calc R
H52B H 0.4548 0.7856 0.2441 0.523 Uiso 1 1 calc R
H52C H 0.4251 0.7136 0.3565 0.523 Uiso 1 1 calc R
C53 C 0.269(2) 0.5978(18) 0.3353(16) 0.156(8) Uiso 1 1 d D
H53A H 0.2012 0.6469 0.3745 0.234 Uiso 1 1 calc R
H53B H 0.3118 0.5459 0.3821 0.234 Uiso 1 1 calc R
H53C H 0.2297 0.5594 0.3013 0.234 Uiso 1 1 calc R
Na1 Na 0.3904(3) 0.3668(3) 0.0663(3) 0.0532(9) Uani 1 1 d .
Na2 Na 0.4084(3) 0.1326(3) 0.9923(3) 0.0584(10) Uani 1 1 d .
N61 N 0.76708(7) 0.77004(6) 0.43071(4) 0.0458(16) Uani 1 1 d D
H61A H 0.7717 0.8244 0.3798 0.069 Uiso 1 1 d D
H61B H 0.6844 0.7759 0.4641 0.069 Uiso 1 1 d D
H61C H 0.8020 0.7265 0.3861 0.069 Uiso 1 1 d D
H61D H 0.7978 0.7639 0.4833 0.069 Uiso 1 1 d D
O2 O 0.3175(6) 0.14902(18) 0.8489(7) 0.070(2) Uani 1 1 d D
H2A H 0.2956 0.0820 0.8485 0.106 Uiso 1 1 d D
H2B H 0.2460 0.2039 0.8547 0.106 Uiso 1 1 d D
O3 O 0.2518(5) 0.39897(8) 0.2123(7) 0.095(3) Uani 1 1 d D
H3A H 0.1877 0.4585 0.2254 0.142 Uiso 1 1 d D
H3B H 0.1933 0.3486 0.2435 0.142 Uiso 1 1 d D

loop_
_atom_site_aniso_label
_atom_site_aniso_U_11
_atom_site_aniso_U_22
_atom_site_aniso_U_33
_atom_site_aniso_U_23
_atom_site_aniso_U_13
_atom_site_aniso_U_12
Fe1 0.0379(7) 0.0279(6) 0.0478(8) -0.0052(5) -0.0197(5) -0.0088(5)
N1 0.041(4) 0.036(3) 0.041(4) -0.002(3) -0.012(3) -0.017(3)
N2 0.039(4) 0.035(3) 0.059(4) -0.008(3) -0.014(3) -0.013(3)
N3 0.049(4) 0.038(4) 0.061(5) -0.011(3) -0.008(3) -0.024(3)
N4 0.065(5) 0.046(4) 0.062(5) -0.022(4) 0.012(4) -0.033(4)
N5 0.101(8) 0.052(5) 0.122(9) -0.049(6) 0.053(7) -0.050(5)
N6 0.088(7) 0.067(6) 0.098(7) -0.045(5) 0.038(6) -0.057(5)
N7 0.067(5) 0.054(5) 0.070(6) -0.020(4) 0.009(4) -0.037(4)
N8 0.062(5) 0.043(4) 0.064(5) -0.012(4) -0.006(4) -0.030(4)
N9 0.053(4) 0.039(3) 0.044(4) -0.009(3) -0.006(3) -0.021(3)
C1 0.059(5) 0.038(4) 0.062(6) -0.021(4) 0.018(4) -0.029(4)
C2 0.081(7) 0.055(6) 0.081(7) -0.038(5) 0.026(6) -0.052(6)
N11 0.032(3) 0.031(3) 0.061(4) -0.015(3) -0.024(3) -0.002(3)
N12 0.043(4) 0.060(5) 0.074(6) -0.021(4) -0.036(4) 0.011(3)
N13 0.039(4) 0.085(6) 0.074(6) -0.039(5) -0.023(4) 0.012(4)
N14 0.027(4) 0.065(5) 0.073(5) -0.023(4) -0.016(3) 0.000(3)
N15 0.033(4) 0.039(3) 0.053(4) 0.001(3) -0.011(3) -0.009(3)
N16 0.033(4) 0.039(3) 0.062(5) 0.005(3) -0.024(3) -0.006(3)
N17 0.032(4) 0.038(3) 0.072(5) 0.005(3) -0.019(3) -0.012(3)
N18 0.031(4) 0.041(4) 0.060(5) -0.004(3) -0.013(3) -0.010(3)
N19 0.025(3) 0.027(3) 0.046(4) -0.005(3) -0.016(3) -0.002(2)
C11 0.023(4) 0.034(4) 0.067(6) -0.013(4) -0.018(3) -0.007(3)
C12 0.031(4) 0.032(3) 0.050(5) -0.004(3) -0.018(3) -0.007(3)
N21 0.067(5) 0.036(3) 0.058(5) -0.005(3) -0.037(4) -0.020(3)
N22 0.107(7) 0.037(4) 0.086(6) 0.004(4) -0.066(6) -0.034(4)
N23 0.092(7) 0.043(4) 0.086(6) 0.011(4) -0.062(5) -0.031(4)
N24 0.089(6) 0.037(4) 0.066(5) 0.008(3) -0.048(5) -0.033(4)
N25 0.054(4) 0.038(3) 0.059(5) 0.003(3) -0.032(4) -0.023(3)
N26 0.054(4) 0.034(3) 0.072(5) 0.000(3) -0.041(4) -0.013(3)
N27 0.060(5) 0.035(3) 0.076(5) -0.005(3) -0.041(4) -0.008(3)
N28 0.058(5) 0.032(3) 0.072(5) -0.007(3) -0.043(4) -0.011(3)
N29 0.039(4) 0.032(3) 0.059(4) -0.008(3) -0.029(3) -0.011(3)
C21 0.064(6) 0.034(4) 0.054(5) -0.001(4) -0.031(4) -0.018(4)
C22 0.038(4) 0.031(4) 0.055(5) -0.001(3) -0.027(4) -0.013(3)
O31 0.041(4) 0.055(4) 0.077(5) 0.010(3) -0.029(3) -0.013(3)
N31 0.044(4) 0.061(5) 0.064(5) 0.000(4) -0.016(4) -0.022(4)
C31 0.049(5) 0.033(4) 0.059(6) 0.000(4) -0.011(4) -0.005(4)
O41 0.044(4) 0.043(3) 0.146(7) -0.022(4) -0.053(4) -0.002(3)
N41 0.046(4) 0.054(5) 0.095(7) -0.035(4) -0.012(4) -0.013(4)
C41 0.055(6) 0.049(5) 0.080(7) -0.018(5) -0.018(5) -0.018(4)
O51 0.132(8) 0.055(4) 0.096(6) -0.003(4) -0.046(6) -0.029(5)
N51 0.127(11) 0.092(8) 0.081(8) -0.025(7) -0.015(7) -0.026(8)
C51 0.19(2) 0.064(9) 0.17(2) -0.009(11) 0.017(17) -0.033(12)
Na1 0.0382(18) 0.0478(19) 0.075(2) 0.0025(16) -0.0241(16) -0.0092(14)
Na2 0.0412(19) 0.0407(17) 0.108(3) -0.0234(19) -0.0371(19) 0.0002(14)
N61 0.045(4) 0.036(3) 0.057(4) -0.009(3) -0.014(3) -0.009(3)
O2 0.066(5) 0.059(4) 0.109(6) -0.033(4) -0.044(4) -0.008(3)
O3 0.096(7) 0.080(6) 0.102(7) -0.008(5) -0.033(5) 0.001(5)

loop_
_atom_type_symbol
_atom_type_description
_atom_type_scat_dispersion_real
_atom_type_scat_dispersion_imag
_atom_type_scat_source
C C 0.0181 0.0091 'International Tables Vol C Tables 4.2.6.8 and 6.1.1.4'
H H 0.0000 0.0000 'International Tables Vol C Tables 4.2.6.8 and 6.1.1.4'
N N 0.0311 0.0180 'International Tables Vol C Tables 4.2.6.8 and 6.1.1.4'
O O 0.0492 0.0322 'International Tables Vol C Tables 4.2.6.8 and 6.1.1.4'
Na Na 0.1353 0.1239 'International Tables Vol C Tables 4.2.6.8 and 6.1.1.4'
Fe Fe -1.1336 3.1974 'International Tables Vol C Tables 4.2.6.8 and 6.1.1.4'

loop_
_geom_angle_atom_site_label_1
_geom_angle_atom_site_label_2
_geom_angle_atom_site_label_3
_geom_angle_site_symmetry_1
_geom_angle_site_symmetry_3
_geom_angle
_geom_angle_publ_flag
N9 FE1 N19 . . 91.0(3) y
N9 FE1 N11 . . 177.4(3) y
N19 FE1 N11 . . 86.6(3) y
N9 FE1 N21 . . 90.9(3) y
N19 FE1 N21 . . 178.0(3) y
N11 FE1 N21 . . 91.5(3) y
N9 FE1 N1 . . 88.3(3) y
N19 FE1 N1 . . 89.4(3) y
N11 FE1 N1 . . 90.5(3) y
N21 FE1 N1 . . 91.0(3) y
N9 FE1 N29 . . 89.1(3) y
N19 FE1 N29 . . 93.1(3) y
N11 FE1 N29 . . 92.2(3) y
N21 FE1 N29 . . 86.6(3) y
N1 FE1 N29 . . 176.4(3) y
C1 N1 N2 . . 105.1(6) y
C1 N1 FE1 . . 128.4(5) y
N2 N1 FE1 . . 126.4(5) y
N3 N2 N1 . . 109.1(7) y
N2 N3 N4 . . 110.4(6) y
N3 N4 C1 . . 103.7(7) y
C1 N5 C2 . . 123.7(9) y
C1 N5 H5 . . 118.2 ?
C2 N5 H5 . . 118.2 ?
C2 N6 N7 . . 104.7(8) y
N8 N7 N6 . . 111.2(7) y
N7 N8 N9 . . 108.4(7) y
C2 N9 N8 . . 104.5(7) y
C2 N9 FE1 . . 128.7(6) y
N8 N9 FE1 . . 126.5(6) y
N1 C1 N5 . . 125.6(7) y
N1 C1 N4 . . 111.7(7) y
N5 C1 N4 . . 122.7(8) y
N6 C2 N9 . . 111.2(8) y
N6 C2 N5 . . 124.4(9) y
N9 C2 N5 . . 124.4(9) y
C11 N11 N12 . . 105.1(7) y
C11 N11 FE1 . . 128.6(5) y
N12 N11 FE1 . . 126.3(6) y
N13 N12 N11 . . 108.1(7) y
N12 N13 N14 . . 111.6(7) y
N12 N13 NA2 . 1_654 122.9(7) y
N14 N13 NA2 . 1_654 122.7(6) y
N12 N13 NA1 . 1_655 106.5(6) y
N14 N13 NA1 . 1_655 105.4(6) y
NA2 N13 NA1 1_654 1_655 76.2(2) y
C11 N14 N13 . . 102.7(8) y
C11 N15 C12 . . 120.5(7) y
C11 N15 H15 . . 119.7 ?
C12 N15 H15 . . 119.7 ?
C12 N16 N17 . . 103.2(6) y
C12 N16 NA1 . 2_665 134.8(5) y
N17 N16 NA1 . 2_665 101.8(5) y
N18 N17 N16 . . 111.4(7) y
N18 N17 NA1 . . 113.1(5) y
N16 N17 NA1 . . 127.2(6) y
N17 N18 N19 . . 107.5(6) y
C12 N19 N18 . . 105.2(6) y
C12 N19 FE1 . . 129.2(5) y
N18 N19 FE1 . . 125.4(5) y
N11 C11 N14 . . 112.5(7) y
N11 C11 N15 . . 124.3(7) y
N14 C11 N15 . . 123.2(8) y
N19 C12 N16 . . 112.6(7) y
N19 C12 N15 . . 124.5(7) y
N16 C12 N15 . . 122.9(7) y
C21 N21 N22 . . 106.0(7) y
C21 N21 FE1 . . 129.8(6) y
N22 N21 FE1 . . 124.1(5) y
N23 N22 N21 . . 107.6(7) y
N22 N23 N24 . . 110.5(7) y
C21 N24 N23 . . 104.2(7) y
C21 N25 C22 . . 120.9(7) y
C21 N25 H25 . . 119.6 ?
C22 N25 H25 . . 119.6 ?
C22 N26 N27 . . 104.5(6) y
N28 N27 N26 . . 110.2(6) y
N27 N28 N29 . . 107.6(7) y
C22 N29 N28 . . 106.3(6) y
C22 N29 FE1 . . 128.2(5) y
N28 N29 FE1 . . 125.0(5) y
N21 C21 N24 . . 111.7(7) y
N21 C21 N25 . . 124.6(8) y
N24 C21 N25 . . 123.7(7) y
N26 C22 N29 . . 111.4(7) y
N26 C22 N25 . . 122.9(7) y
N29 C22 N25 . . 125.7(7) y
C31 O31 NA1 . . 126.1(6) y
C31 O31 NA2 . 1_554 146.0(6) y
NA1 O31 NA2 . 1_554 87.9(2) y
C31 N31 C32 . . 125.3(8) y
C31 N31 C33 . . 118.7(10) y
C32 N31 C33 . . 116.0(9) y
O31 C31 N31 . . 127.1(9) y
O31 C31 H31 . . 116.4 ?
N31 C31 H31 . . 116.4 ?
N31 C32 H32A . . 109.5 ?
N31 C32 H32B . . 109.5 ?
H32A C32 H32B . . 109.5 ?
N31 C32 H32C . . 109.5 ?
H32A C32 H32C . . 109.5 ?
H32B C32 H32C . . 109.5 ?
N31 C33 H33A . . 109.5 ?
N31 C33 H33B . . 109.5 ?
H33A C33 H33B . . 109.5 ?
N31 C33 H33C . . 109.5 ?
H33A C33 H33C . . 109.5 ?
H33B C33 H33C . . 109.5 ?
C41 O41 NA2 . 2_657 141.9(7) y
C41 O41 NA2 . . 113.8(6) y
NA2 O41 NA2 2_657 . 98.1(2) y
C41 N41 C42 . . 125.6(9) y
C41 N41 C43 . . 118.2(10) y
C42 N41 C43 . . 115.4(11) y
O41 C41 N41 . . 128.5(9) y
O41 C41 NA2 . . 45.0(5) y
N41 C41 NA2 . . 158.2(8) y
O41 C41 H41 . . 115.7 ?
N41 C41 H41 . . 115.7 ?
NA2 C41 H41 . . 75.3 ?
N41 C42 H42A . . 109.5 ?
N41 C42 H42B . . 109.5 ?
H42A C42 H42B . . 109.5 ?
N41 C42 H42C . . 109.5 ?
H42A C42 H42C . . 109.5 ?
H42B C42 H42C . . 109.5 ?
N41 C43 H43A . . 109.5 ?
N41 C43 H43B . . 109.5 ?
H43A C43 H43B . . 109.5 ?
N41 C43 H43C . . 109.5 ?
H43A C43 H43C . . 109.5 ?
H43B C43 H43C . . 109.5 ?
C51 O51 NA1 . 2_665 121.5(10) y
C51 O51 NA2 . 2_666 149.3(10) y
NA1 O51 NA2 2_665 2_666 86.2(3) y
C51 N51 C52 . . 123.4(17) y
C51 N51 C53 . . 126.0(14) y
C52 N51 C53 . . 110.4(17) y
O51 C51 N51 . . 128.6(17) y
O51 C51 H51 . . 115.7 ?
N51 C51 H51 . . 115.7 ?
N51 C52 H52A . . 109.5 ?
N51 C52 H52B . . 109.5 ?
H52A C52 H52B . . 109.5 ?
N51 C52 H52C . . 109.5 ?
H52A C52 H52C . . 109.5 ?
H52B C52 H52C . . 109.5 ?
N51 C53 H53A . . 109.5 ?
N51 C53 H53B . . 109.5 ?
H53A C53 H53B . . 109.5 ?
N51 C53 H53C . . 109.5 ?
H53A C53 H53C . . 109.5 ?
H53B C53 H53C . . 109.5 ?
O3 NA1 O31 . . 89.2(2) y
O3 NA1 O51 . 2_665 164.2(3) y
O31 NA1 O51 . 2_665 85.3(3) y
O3 NA1 N17 . . 98.9(3) y
O31 NA1 N17 . . 94.0(2) y
O51 NA1 N17 2_665 . 96.2(3) y
O3 NA1 N16 . 2_665 87.3(2) y
O31 NA1 N16 . 2_665 169.5(3) y
O51 NA1 N16 2_665 2_665 95.5(3) y
N17 NA1 N16 . 2_665 96.3(2) y
O3 NA1 N13 . 1_455 85.0(3) y
O31 NA1 N13 . 1_455 71.9(3) y
O51 NA1 N13 2_665 1_455 79.2(3) y
N17 NA1 N13 . 1_455 165.4(3) y
N16 NA1 N13 2_665 1_455 97.9(3) y
O3 NA1 NA2 . 1_554 118.97(16) y
O31 NA1 NA2 . 1_554 46.5(2) y
O51 NA1 NA2 2_665 1_554 48.1(2) y
N17 NA1 NA2 . 1_554 119.7(2) y
N16 NA1 NA2 2_665 1_554 128.0(2) y
N13 NA1 NA2 1_455 1_554 47.47(18) y
O41 NA2 O41 2_657 . 81.9(2) y
O41 NA2 O31 2_657 1_556 107.8(3) y
O41 NA2 O31 . 1_556 86.5(3) y
O41 NA2 O2 2_657 . 87.2(2) y
O41 NA2 O2 . . 115.1(3) y
O31 NA2 O2 1_556 . 155.7(2) y
O41 NA2 O51 2_657 2_666 163.9(4) y
O41 NA2 O51 . 2_666 86.5(3) y
O31 NA2 O51 1_556 2_666 82.5(3) y
O2 NA2 O51 . 2_666 87.7(3) y
O41 NA2 N13 2_657 1_456 109.8(3) y
O41 NA2 N13 . 1_456 162.4(3) y
O31 NA2 N13 1_556 1_456 77.5(3) y
O2 NA2 N13 . 1_456 79.5(2) y
O51 NA2 N13 2_666 1_456 84.2(3) y
O41 NA2 C41 2_657 . 101.7(3) y
O41 NA2 C41 . . 21.3(2) y
O31 NA2 C41 1_556 . 73.2(3) y
O2 NA2 C41 . . 123.5(3) y
O51 NA2 C41 2_666 . 68.8(3) y
N13 NA2 C41 1_456 . 142.1(3) y
O41 NA2 NA1 2_657 1_556 149.3(3) y
O41 NA2 NA1 . 1_556 106.96(19) y
O31 NA2 NA1 1_556 1_556 45.56(17) y
O2 NA2 NA1 . 1_556 113.59(14) y
O51 NA2 NA1 2_666 1_556 45.7(2) y
N13 NA2 NA1 1_456 1_556 56.3(2) y
C41 NA2 NA1 . 1_556 85.91(19) y
O41 NA2 NA2 2_657 2_657 41.14(17) y
O41 NA2 NA2 . 2_657 40.74(16) y
O31 NA2 NA2 1_556 2_657 99.3(2) y
O2 NA2 NA2 . 2_657 104.42(17) y
O51 NA2 NA2 2_666 2_657 126.3(3) y
N13 NA2 NA2 1_456 2_657 149.0(3) y
C41 NA2 NA2 . 2_657 60.96(19) y
NA1 NA2 NA2 1_556 2_657 139.51(17) y
H61A N61 H61B . . 103.48(7) ?
H61A N61 H61C . . 89.31(5) ?
H61B N61 H61C . . 122.24(9) ?
H61A N61 H61D . . 125.62(9) ?
H61B N61 H61D . . 97.78(6) ?
H61C N61 H61D . . 119.65(8) ?
NA2 O2 H2A . . 109.0(5) ?
NA2 O2 H2B . . 109.0(5) ?
H2A O2 H2B . . 113.0(6) ?
NA1 O3 H3A . . 129.1(6) ?
NA1 O3 H3B . . 114.9(5) ?
H3A O3 H3B . . 93.9(4) ?

loop_
_geom_bond_atom_site_label_1
_geom_bond_atom_site_label_2
_geom_bond_site_symmetry_2
_geom_bond_distance
_geom_bond_publ_flag
Fe1 N9 . 1.930(7) y
Fe1 N19 . 1.931(6) y
Fe1 N11 . 1.940(7) y
Fe1 N21 . 1.948(7) y
Fe1 N1 . 1.952(6) y
Fe1 N29 . 1.970(6) y
N1 C1 . 1.317(11) y
N1 N2 . 1.358(9) y
N2 N3 . 1.298(9) y
N3 N4 . 1.348(10) y
N4 C1 . 1.355(10) y
N5 C1 . 1.349(11) y
N5 C2 . 1.351(11) y
N5 H5 . 0.8800 ?
N6 C2 . 1.326(12) y
N6 N7 . 1.338(11) y
N7 N8 . 1.289(11) y
N8 N9 . 1.364(9) y
N9 C2 . 1.347(12) y
N11 C11 . 1.323(11) y
N11 N12 . 1.371(9) y
N12 N13 . 1.280(12) y
N13 N14 . 1.372(12) y
N13 Na2 1_654 2.536(9) y
N13 Na1 1_655 2.863(10) y
N14 C11 . 1.336(11) y
N15 C11 . 1.361(10) y
N15 C12 . 1.380(10) y
N15 H15 . 0.8800 ?
N16 C12 . 1.339(10) y
N16 N17 . 1.359(10) y
N16 Na1 2_665 2.547(7) y
N17 N18 . 1.276(10) y
N17 Na1 . 2.474(8) y
N18 N19 . 1.390(9) y
N19 C12 . 1.296(10) y
N21 C21 . 1.330(10) y
N21 N22 . 1.367(9) y
N22 N23 . 1.308(11) y
N23 N24 . 1.369(9) y
N24 C21 . 1.330(11) y
N25 C21 . 1.376(10) y
N25 C22 . 1.380(10) y
N25 H25 . 0.8800 ?
N26 C22 . 1.316(10) y
N26 N27 . 1.352(10) y
N27 N28 . 1.305(9) y
N28 N29 . 1.344(9) y
N29 C22 . 1.321(10) y
O31 C31 . 1.228(10) y
O31 Na1 . 2.388(7) y
O31 Na2 1_554 2.427(8) y
N31 C31 . 1.310(10) y
N31 C32 . 1.400(11) y
N31 C33 . 1.459(14) y
C31 H31 . 0.9500 ?
C32 H32a . 0.9800 ?
C32 H32b . 0.9800 ?
C32 H32c . 0.9800 ?
C33 H33a . 0.9800 ?
C33 H33b . 0.9800 ?
C33 H33c . 0.9800 ?
O41 C41 . 1.229(9) y
O41 Na2 2_657 2.372(7) y
O41 Na2 . 2.392(7) y
N41 C41 . 1.301(10) y
N41 C42 . 1.420(13) y
N41 C43 . 1.448(15) y
C41 Na2 . 3.098(10) y
C41 H41 . 0.9500 ?
C42 H42a . 0.9800 ?
C42 H42b . 0.9800 ?
C42 H42c . 0.9800 ?
C43 H43a . 0.9800 ?
C43 H43b . 0.9800 ?
C43 H43c . 0.9800 ?
O51 C51 . 1.262(14) y
O51 Na1 2_665 2.399(11) y
O51 Na2 2_666 2.492(9) y
N51 C51 . 1.273(14) y
N51 C52 . 1.428(18) y
N51 C53 . 1.485(16) y
C51 H51 . 0.9500 ?
C52 H52a . 0.9800 ?
C52 H52b . 0.9800 ?
C52 H52c . 0.9800 ?
C53 H53a . 0.9800 ?
C53 H53b . 0.9800 ?
C53 H53c . 0.9800 ?
Na1 O3 . 2.186(8) y
Na1 O51 2_665 2.399(11) y
Na1 N16 2_665 2.547(7) y
Na1 N13 1_455 2.863(10) y
Na1 Na2 1_554 3.343(5) y
Na2 O41 2_657 2.373(7) y
Na2 O31 1_556 2.427(8) y
Na2 O2 . 2.435(8) y
Na2 O51 2_666 2.492(9) y
Na2 N13 1_456 2.536(9) y
Na2 Na1 1_556 3.343(5) y
Na2 Na2 2_657 3.599(7) y
N61 H61a . 0.8741(7) ?
N61 H61b . 0.8738(7) ?
N61 H61c . 0.8740(6) ?
N61 H61d . 0.8746(6) ?
O2 H2a . 0.940(3) ?
O2 H2b . 0.940(3) ?
O3 H3a . 0.939(3) ?
O3 H3b . 0.939(3) ?

loop_
_geom_hbond_atom_site_label_D
_geom_hbond_atom_site_label_H
_geom_hbond_atom_site_label_A
_geom_hbond_distance_DH
_geom_hbond_distance_HA
_geom_hbond_distance_DA
_geom_hbond_angle_DHA
_geom_hbond_site_symmetry_A
_geom_hbond_publ_flag
N5 H5 N6 0.88 2.03 2.873(12) 161.1 2_666 y
N15 H15 N2 0.88 2.16 2.968(10) 151.9 2_765 y
N25 H25 N24 0.88 2.04 2.838(10) 149.9 2_756 y
N61 H61A N26 0.87 2.072(7) 2.886(7) 154.6(2) 1_565 y
N61 H61B N7 0.87 2.099(8) 2.926(8) 157.4(2) 2_666 y
N61 H61C N4 0.87 2.018(7) 2.856(7) 160.3(2) . y
N61 H61D N23 0.87 1.983(8) 2.800(8) 155.1(3) 2_766 y
O2 H2A N27 0.940(3) 2.046(7) 2.901(8) 150.5(5) 2_656 y
O2 H2B N14 0.940(3) 2.475(8) 3.196(9) 133.5(5) 1_456 y
O3 H3A N2 0.939(3) 2.441(7) 3.140(9) 131.2(5) 1_455 y
O3 H3B N22 0.939(3) 2.303(10) 3.140(11) 148.1(5) 1_455 y
O3 H3B N12 0.939(3) 2.603(8) 3.219(10) 123.6(6) 1_455 y

loop_
_geom_torsion_atom_site_label_1
_geom_torsion_atom_site_label_2
_geom_torsion_atom_site_label_3
_geom_torsion_atom_site_label_4
_geom_torsion_site_symmetry_1
_geom_torsion_site_symmetry_4
_geom_torsion
_geom_torsion_publ_flag
N9 FE1 N1 C1 . . -3.0(9) y
N19 FE1 N1 C1 . . 88.0(9) y
N11 FE1 N1 C1 . . 174.6(9) y
N21 FE1 N1 C1 . . -93.9(9) y
N29 FE1 N1 C1 . . -46(5) y
N9 FE1 N1 N2 . . 171.1(7) y
N19 FE1 N1 N2 . . -97.8(6) y
N11 FE1 N1 N2 . . -11.2(7) y
N21 FE1 N1 N2 . . 80.3(7) y
N29 FE1 N1 N2 . . 128(4) y
C1 N1 N2 N3 . . -0.1(10) y
FE1 N1 N2 N3 . . -175.4(6) y
N1 N2 N3 N4 . . -0.4(10) y
N2 N3 N4 C1 . . 0.8(11) y
C2 N6 N7 N8 . . 1.5(15) y
N6 N7 N8 N9 . . -1.3(13) y
N7 N8 N9 C2 . . 0.5(12) y
N7 N8 N9 FE1 . . -173.5(7) y
N19 FE1 N9 C2 . . -80.5(10) y
N11 FE1 N9 C2 . . -55(6) y
N21 FE1 N9 C2 . . 99.9(10) y
N1 FE1 N9 C2 . . 8.9(10) y
N29 FE1 N9 C2 . . -173.5(10) y
N19 FE1 N9 N8 . . 92.1(8) y
N11 FE1 N9 N8 . . 117(6) y
N21 FE1 N9 N8 . . -87.5(8) y
N1 FE1 N9 N8 . . -178.5(8) y
N29 FE1 N9 N8 . . -0.9(8) y
N2 N1 C1 N5 . . -179.6(12) y
FE1 N1 C1 N5 . . -4.5(17) y
N2 N1 C1 N4 . . 0.7(12) y
FE1 N1 C1 N4 . . 175.8(7) y
C2 N5 C1 N1 . . 9(2) y
C2 N5 C1 N4 . . -171.8(13) y
N3 N4 C1 N1 . . -0.9(12) y
N3 N4 C1 N5 . . 179.4(12) y
N7 N6 C2 N9 . . -1.2(15) y
N7 N6 C2 N5 . . -178.9(14) y
N8 N9 C2 N6 . . 0.4(14) y
FE1 N9 C2 N6 . . 174.3(8) y
N8 N9 C2 N5 . . 178.1(13) y
FE1 N9 C2 N5 . . -8(2) y
C1 N5 C2 N6 . . 175.3(14) y
C1 N5 C2 N9 . . -2(2) y
N9 FE1 N11 C11 . . -9(6) y
N19 FE1 N11 C11 . . 16.2(6) y
N21 FE1 N11 C11 . . -164.2(6) y
N1 FE1 N11 C11 . . -73.2(6) y
N29 FE1 N11 C11 . . 109.2(6) y
N9 FE1 N11 N12 . . 171(6) y
N19 FE1 N11 N12 . . -163.5(6) y
N21 FE1 N11 N12 . . 16.1(6) y
N1 FE1 N11 N12 . . 107.1(6) y
N29 FE1 N11 N12 . . -70.5(6) y
C11 N11 N12 N13 . . 0.0(9) y
FE1 N11 N12 N13 . . 179.8(6) y
N11 N12 N13 N14 . . 0.1(10) y
N11 N12 N13 NA2 . 1_654 -161.4(5) y
N11 N12 N13 NA1 . 1_655 114.6(6) y
N12 N13 N14 C11 . . -0.2(10) y
NA2 N13 N14 C11 1_654 . 161.4(6) y
NA1 N13 N14 C11 1_655 . -115.3(6) y
C12 N16 N17 N18 . . 0.4(9) y
NA1 N16 N17 N18 2_665 . -141.7(6) y
C12 N16 N17 NA1 . . -145.4(6) y
NA1 N16 N17 NA1 2_665 . 72.5(6) y
N16 N17 N18 N19 . . 0.5(9) y
NA1 N17 N18 N19 . . 151.4(5) y
N17 N18 N19 C12 . . -1.2(8) y
N17 N18 N19 FE1 . . 173.6(5) y
N9 FE1 N19 C12 . . 157.7(7) y
N11 FE1 N19 C12 . . -21.2(7) y
N21 FE1 N19 C12 . . -33(8) y
N1 FE1 N19 C12 . . 69.4(7) y
N29 FE1 N19 C12 . . -113.2(7) y
N9 FE1 N19 N18 . . -15.8(6) y
N11 FE1 N19 N18 . . 165.3(6) y
N21 FE1 N19 N18 . . 154(7) y
N1 FE1 N19 N18 . . -104.1(6) y
N29 FE1 N19 N18 . . 73.3(6) y
N12 N11 C11 N14 . . -0.1(9) y
FE1 N11 C11 N14 . . -179.9(5) y
N12 N11 C11 N15 . . -179.3(7) y
FE1 N11 C11 N15 . . 0.9(11) y
N13 N14 C11 N11 . . 0.2(9) y
N13 N14 C11 N15 . . 179.4(7) y
C12 N15 C11 N11 . . -21.7(12) y
C12 N15 C11 N14 . . 159.1(8) y
N18 N19 C12 N16 . . 1.5(8) y
FE1 N19 C12 N16 . . -173.0(5) y
N18 N19 C12 N15 . . -176.3(7) y
FE1 N19 C12 N15 . . 9.1(11) y
N17 N16 C12 N19 . . -1.2(9) y
NA1 N16 C12 N19 2_665 . 120.8(7) y
N17 N16 C12 N15 . . 176.7(7) y
NA1 N16 C12 N15 2_665 . -61.3(11) y
C11 N15 C12 N19 . . 16.8(12) y
C11 N15 C12 N16 . . -160.8(8) y
N9 FE1 N21 C21 . . 73.5(9) y
N19 FE1 N21 C21 . . -96(8) y
N11 FE1 N21 C21 . . -107.6(9) y
N1 FE1 N21 C21 . . 161.8(9) y
N29 FE1 N21 C21 . . -15.5(9) y
N9 FE1 N21 N22 . . -104.5(8) y
N19 FE1 N21 N22 . . 86(8) y
N11 FE1 N21 N22 . . 74.4(8) y
N1 FE1 N21 N22 . . -16.2(8) y
N29 FE1 N21 N22 . . 166.5(9) y
C21 N21 N22 N23 . . -0.7(12) y
FE1 N21 N22 N23 . . 177.7(7) y
N21 N22 N23 N24 . . 0.6(13) y
N22 N23 N24 C21 . . -0.3(12) y
C22 N26 N27 N28 . . -1.0(10) y
N26 N27 N28 N29 . . 0.7(10) y
N27 N28 N29 C22 . . 0.0(10) y
N27 N28 N29 FE1 . . -172.6(6) y
N9 FE1 N29 C22 . . -73.0(8) y
N19 FE1 N29 C22 . . -164.0(7) y
N11 FE1 N29 C22 . . 109.3(8) y
N21 FE1 N29 C22 . . 17.9(8) y
N1 FE1 N29 C22 . . -30(5) y
N9 FE1 N29 N28 . . 98.0(7) y
N19 FE1 N29 N28 . . 7.0(7) y
N11 FE1 N29 N28 . . -79.8(7) y
N21 FE1 N29 N28 . . -171.1(7) y
N1 FE1 N29 N28 . . 141(4) y
N22 N21 C21 N24 . . 0.5(12) y
FE1 N21 C21 N24 . . -177.7(7) y
N22 N21 C21 N25 . . -179.0(9) y
FE1 N21 C21 N25 . . 2.8(15) y
N23 N24 C21 N21 . . -0.2(12) y
N23 N24 C21 N25 . . 179.3(9) y
C22 N25 C21 N21 . . 15.0(15) y
C22 N25 C21 N24 . . -164.4(9) y
N27 N26 C22 N29 . . 1.0(10) y
N27 N26 C22 N25 . . -179.2(8) y
N28 N29 C22 N26 . . -0.7(10) y
FE1 N29 C22 N26 . . 171.6(6) y
N28 N29 C22 N25 . . 179.6(8) y
FE1 N29 C22 N25 . . -8.1(13) y
C21 N25 C22 N26 . . 168.0(9) y
C21 N25 C22 N29 . . -12.2(14) y
NA1 O31 C31 N31 . . 137.9(8) y
NA2 O31 C31 N31 1_554 . -40.0(17) y
C32 N31 C31 O31 . . 174.0(10) y
C33 N31 C31 O31 . . -7.7(16) y
NA2 O41 C41 N41 2_657 . 64(2) y
NA2 O41 C41 N41 . . -151.9(10) y
NA2 O41 C41 NA2 2_657 . -144.3(15) y
C42 N41 C41 O41 . . -178.7(12) y
C43 N41 C41 O41 . . -10(2) y
C42 N41 C41 NA2 . . 117.7(17) y
C43 N41 C41 NA2 . . -73(2) y
NA1 O51 C51 N51 2_665 . 169.2(18) y
NA2 O51 C51 N51 2_666 . -39(4) y
C52 N51 C51 O51 . . 5(4) y
C53 N51 C51 O51 . . -179(2) y
C31 O31 NA1 O3 . . -45.9(8) y
NA2 O31 NA1 O3 1_554 . 133.0(3) y
C31 O31 NA1 O51 . 2_665 148.9(8) y
NA2 O31 NA1 O51 1_554 2_665 -32.2(3) y
C31 O31 NA1 N17 . . 53.0(8) y
NA2 O31 NA1 N17 1_554 . -128.2(3) y
C31 O31 NA1 N16 . 2_665 -116.2(17) y
NA2 O31 NA1 N16 1_554 2_665 62.6(18) y
C31 O31 NA1 N13 . 1_455 -130.9(8) y
NA2 O31 NA1 N13 1_554 1_455 47.9(2) y
C31 O31 NA1 NA2 . 1_554 -178.8(8) y
N18 N17 NA1 O3 . . 56.5(6) y
N16 N17 NA1 O3 . . -158.2(6) y
N18 N17 NA1 O31 . . -33.3(6) y
N16 N17 NA1 O31 . . 112.1(6) y
N18 N17 NA1 O51 . 2_665 -119.0(6) y
N16 N17 NA1 O51 . 2_665 26.4(7) y
N18 N17 NA1 N16 . 2_665 144.7(6) y
N16 N17 NA1 N16 . 2_665 -69.9(7) y
N18 N17 NA1 N13 . 1_455 -48.3(15) y
N16 N17 NA1 N13 . 1_455 97.1(13) y
N18 N17 NA1 NA2 . 1_554 -74.3(6) y
N16 N17 NA1 NA2 . 1_554 71.0(7) y
C41 O41 NA2 O41 . 2_657 -158.7(10) y
NA2 O41 NA2 O41 2_657 2_657 0.0 y
C41 O41 NA2 O31 . 1_556 -50.1(8) y
NA2 O41 NA2 O31 2_657 1_556 108.6(3) y
C41 O41 NA2 O2 . . 118.4(8) y
NA2 O41 NA2 O2 2_657 . -83.0(3) y
C41 O41 NA2 O51 . 2_666 32.6(8) y
NA2 O41 NA2 O51 2_657 2_666 -168.8(4) y
C41 O41 NA2 N13 . 1_456 -25.6(17) y
NA2 O41 NA2 N13 2_657 1_456 133.0(11) y
NA2 O41 NA2 C41 2_657 . 158.7(10) y
C41 O41 NA2 NA1 . 1_556 -8.9(9) y
NA2 O41 NA2 NA1 2_657 1_556 149.8(3) y
C41 O41 NA2 NA2 . 2_657 -158.7(10) y
O41 C41 NA2 O41 . 2_657 21.6(10) y
N41 C41 NA2 O41 . 2_657 104.1(18) y
N41 C41 NA2 O41 . . 82.5(19) y
O41 C41 NA2 O31 . 1_556 126.9(9) y
N41 C41 NA2 O31 . 1_556 -150.6(18) y
O41 C41 NA2 O2 . . -72.8(9) y
N41 C41 NA2 O2 . . 9.7(19) y
O41 C41 NA2 O51 . 2_666 -144.8(9) y
N41 C41 NA2 O51 . 2_666 -62.3(17) y
O41 C41 NA2 N13 . 1_456 167.7(8) y
N41 C41 NA2 N13 . 1_456 -109.8(17) y
O41 C41 NA2 NA1 . 1_556 171.5(8) y
N41 C41 NA2 NA1 . 1_556 -106.0(17) y
O41 C41 NA2 NA2 . 2_657 15.8(7) y
N41 C41 NA2 NA2 . 2_657 98.3(18) y
